data_4033944
loop_
_publ_author_name
'Suresh, Alati'
'Baiju, Thekke V.'
'Kumar, Tarun'
'Namboothiri, Irishi N. N.'

_publ_section_title
;
 Synthesis of Spiro- and Fused Heterocycles via (4+4) Annulation of
 Sulfonylphthalide with o-Hydroxystyrenyl Derivatives.
;
_journal_issue 6
_journal_name_full 'The Journal of organic chemistry'
_journal_page_first 3158
_journal_page_last 3168
_journal_paper_doi 10.1021/acs.joc.8b03039
_journal_volume 84
_journal_year 2019
_chemical_formula_sum 'C30 H19 Br O6 S'
_chemical_formula_weight 587.42
_space_group_crystal_system triclinic
_space_group_IT_number 2
_space_group_name_Hall '-P 1'
_space_group_name_H-M_alt 'P -1'
_atom_sites_solution_hydrogens geom
_audit_creation_method SHELXL-2014/7
_cell_angle_alpha 80.468(4)
_cell_angle_beta 87.624(4)
_cell_angle_gamma 73.089(5)
_cell_formula_units_Z 2
_cell_length_a 7.8843(4)
_cell_length_b 10.4889(5)
_cell_length_c 16.2110(9)
_cell_measurement_reflns_used 8693
_cell_measurement_temperature 293(2)
_cell_measurement_theta_max 30.9470
_cell_measurement_theta_min 2.5390
_cell_volume 1264.90(12)
_computing_structure_refinement 'SHELXL-2014/7 (Sheldrick, 2014)'
_diffrn_ambient_temperature 293(2)
_diffrn_measured_fraction_theta_full 0.997
_diffrn_measured_fraction_theta_max 0.997
_diffrn_measurement_device_type 'Rigaku Saturn724+ (2x2 bin mode)'
_diffrn_measurement_method 'profile data from \w-scans'
_diffrn_radiation_type MoK\a
_diffrn_radiation_wavelength 0.71073
_diffrn_reflns_av_R_equivalents 0.0427
_diffrn_reflns_av_unetI/netI 0.0397
_diffrn_reflns_Laue_measured_fraction_full 0.997
_diffrn_reflns_Laue_measured_fraction_max 0.997
_diffrn_reflns_limit_h_max 9
_diffrn_reflns_limit_h_min -9
_diffrn_reflns_limit_k_max 12
_diffrn_reflns_limit_k_min -10
_diffrn_reflns_limit_l_max 19
_diffrn_reflns_limit_l_min -19
_diffrn_reflns_number 12223
_diffrn_reflns_point_group_measured_fraction_full 0.997
_diffrn_reflns_point_group_measured_fraction_max 0.997
_diffrn_reflns_theta_full 24.997
_diffrn_reflns_theta_max 24.997
_diffrn_reflns_theta_min 2.056
_exptl_absorpt_coefficient_mu 1.753
_exptl_absorpt_correction_T_max 1.00000
_exptl_absorpt_correction_T_min 0.69602
_exptl_absorpt_correction_type multi-scan
_exptl_absorpt_process_details 'CrysAlisPro 1.171.38.43 (Rigaku Oxford Diffraction, 2015)'
_exptl_crystal_colour colourless
_exptl_crystal_density_diffrn 1.542
_exptl_crystal_description block
_exptl_crystal_F_000 596
_exptl_crystal_size_max 0.267
_exptl_crystal_size_mid 0.219
_exptl_crystal_size_min 0.074
_refine_diff_density_max 0.967
_refine_diff_density_min -0.612
_refine_diff_density_rms 0.080
_refine_ls_extinction_method none
_refine_ls_goodness_of_fit_ref 1.039
_refine_ls_hydrogen_treatment constr
_refine_ls_matrix_type full
_refine_ls_number_parameters 344
_refine_ls_number_reflns 4448
_refine_ls_number_restraints 0
_refine_ls_restrained_S_all 1.039
_refine_ls_R_factor_all 0.0468
_refine_ls_R_factor_gt 0.0383
_refine_ls_shift/su_max 0.000
_refine_ls_shift/su_mean 0.000
_refine_ls_structure_factor_coef Fsqd
_refine_ls_weighting_details 'w=1/[\s^2^(Fo^2^)+(0.0496P)^2^+0.9637P] where P=(Fo^2^+2Fc^2^)/3'
_refine_ls_weighting_scheme calc
_refine_ls_wR_factor_gt 0.0926
_refine_ls_wR_factor_ref 0.0987
_reflns_Friedel_coverage 0.000
_reflns_number_gt 3899
_reflns_number_total 4448
_reflns_threshold_expression 'I > 2\s(I)'
_cod_data_source_file jo8b03039_si_003.cif
_cod_data_source_block inn-as-ts-br_mo
_cod_original_cell_volume 1264.91(12)
_cod_database_code 4033944
_shelx_shelxl_version_number 2014/7
_shelx_space_group_comment
;
The symmetry employed for this shelxl refinement is uniquely defined
by the following loop, which should always be used as a source of
symmetry information in preference to the above space-group names.
They are only intended as comments.
;

loop_
_space_group_symop_operation_xyz
'x, y, z'
'-x, -y, -z'

loop_
_atom_site_label
_atom_site_type_symbol
_atom_site_fract_x
_atom_site_fract_y
_atom_site_fract_z
_atom_site_U_iso_or_equiv
_atom_site_adp_type
_atom_site_occupancy
_atom_site_site_symmetry_order
_atom_site_calc_flag
_atom_site_refinement_flags_posn
_atom_site_refinement_flags_adp
Br01 Br 0.00454(4) 0.24113(3) 0.49535(2) 0.03583(12) Uani 1 1 d . .
S002 S 0.90619(9) 0.69614(7) 0.12329(4) 0.02596(17) Uani 1 1 d . .
O003 O 0.6378(3) 0.5492(2) 0.34634(13) 0.0326(5) Uani 1 1 d . .
O004 O 0.3261(3) 0.8235(2) 0.38897(12) 0.0342(5) Uani 1 1 d . .
O005 O 0.7162(2) 0.70867(17) 0.08490(12) 0.0258(4) Uani 1 1 d . .
O006 O 0.9645(3) 0.56994(19) 0.17812(14) 0.0380(5) Uani 1 1 d . .
O007 O 0.3480(3) 0.85941(18) 0.05634(11) 0.0306(5) Uani 1 1 d . .
O008 O 1.0122(3) 0.7268(2) 0.05417(14) 0.0404(5) Uani 1 1 d . .
C009 C 0.1824(4) 0.5401(3) 0.35323(17) 0.0252(6) Uani 1 1 d . .
H009 H 0.1338 0.6164 0.3140 0.030 Uiso 1 1 calc R U
C00A C 0.4310(4) 0.3940(3) 0.43576(16) 0.0249(6) Uani 1 1 d . .
H00A H 0.5492 0.3719 0.4518 0.030 Uiso 1 1 calc R U
C00B C 0.4788(4) 0.5841(3) 0.33331(16) 0.0232(6) Uani 1 1 d . .
C00C C 0.0759(4) 0.4628(3) 0.38896(17) 0.0279(6) Uani 1 1 d . .
H00C H -0.0430 0.4856 0.3738 0.033 Uiso 1 1 calc R U
C00D C 0.1498(4) 0.3507(3) 0.44789(16) 0.0265(6) Uani 1 1 d . .
C00E C 0.3608(3) 0.5069(3) 0.37442(15) 0.0214(6) Uani 1 1 d . .
C00F C 0.3286(3) 0.8360(3) 0.31269(16) 0.0234(6) Uani 1 1 d . .
C00G C 0.3269(4) 0.3158(3) 0.47222(17) 0.0288(6) Uani 1 1 d . .
H00G H 0.3739 0.2408 0.5126 0.035 Uiso 1 1 calc R U
C00H C 0.2852(3) 0.9784(3) 0.17113(17) 0.0242(6) Uani 1 1 d . .
C00I C 0.5018(3) 0.6004(2) 0.14697(15) 0.0209(6) Uani 1 1 d . .
C00J C 0.5120(4) 0.3805(3) 0.11605(17) 0.0261(6) Uani 1 1 d . .
H00J H 0.4657 0.3074 0.1229 0.031 Uiso 1 1 calc R U
C00K C 0.7291(4) 0.4871(3) 0.05637(16) 0.0234(6) Uani 1 1 d . .
H00K H 0.8284 0.4869 0.0233 0.028 Uiso 1 1 calc R U
C00L C 0.6585(4) 0.3792(3) 0.06579(16) 0.0251(6) Uani 1 1 d . .
H00L H 0.7095 0.3060 0.0385 0.030 Uiso 1 1 calc R U
C00M C 0.4013(3) 0.7137(2) 0.27214(16) 0.0215(6) Uani 1 1 d . .
C00N C 0.4333(4) 0.4900(3) 0.15633(16) 0.0239(6) Uani 1 1 d . .
H00N H 0.3345 0.4898 0.1897 0.029 Uiso 1 1 calc R U
C00O C 0.2327(4) 1.1039(3) 0.12086(18) 0.0304(6) Uani 1 1 d . .
H00O H 0.2438 1.1106 0.0631 0.036 Uiso 1 1 calc R U
C00P C 0.3520(3) 0.8548(3) 0.13184(16) 0.0216(6) Uani 1 1 d . .
C00Q C 0.4185(3) 0.7208(2) 0.18810(16) 0.0208(5) Uani 1 1 d . .
C00R C 0.8483(3) 0.8300(3) 0.18089(17) 0.0229(6) Uani 1 1 d . .
C00S C 0.6494(3) 0.5952(2) 0.09688(15) 0.0202(5) Uani 1 1 d . .
C00T C 0.8122(4) 1.0608(3) 0.19002(19) 0.0333(7) Uani 1 1 d . .
H00T H 0.8224 1.1452 0.1663 0.040 Uiso 1 1 calc R U
C00U C 0.2712(3) 0.9690(3) 0.25833(17) 0.0246(6) Uani 1 1 d . .
C00V C 0.1637(4) 1.2195(3) 0.1566(2) 0.0360(7) Uani 1 1 d . .
H00V H 0.1274 1.3033 0.1227 0.043 Uiso 1 1 calc R U
C00W C 0.7874(4) 0.8086(3) 0.26147(17) 0.0278(6) Uani 1 1 d . .
H00W H 0.7801 0.7237 0.2858 0.033 Uiso 1 1 calc R U
C00X C 0.1484(4) 1.2107(3) 0.2429(2) 0.0395(8) Uani 1 1 d . .
H00X H 0.1020 1.2886 0.2665 0.047 Uiso 1 1 calc R U
C00Y C 0.7491(4) 1.0429(3) 0.27029(19) 0.0332(7) Uani 1 1 d . .
C00Z C 0.7373(4) 0.9160(3) 0.30549(18) 0.0324(7) Uani 1 1 d . .
H00Z H 0.6948 0.9028 0.3597 0.039 Uiso 1 1 calc R U
C010 C 0.8611(4) 0.9559(3) 0.14362(18) 0.0292(6) Uani 1 1 d . .
H010 H 0.9012 0.9696 0.0890 0.035 Uiso 1 1 calc R U
C011 C 0.2022(4) 1.0861(3) 0.2939(2) 0.0341(7) Uani 1 1 d . .
H011 H 0.1925 1.0804 0.3516 0.041 Uiso 1 1 calc R U
C012 C 0.6924(5) 1.1591(4) 0.3196(2) 0.0537(10) Uani 1 1 d . .
H01A H 0.7408 1.2303 0.2944 0.081 Uiso 1 1 calc R U
H01B H 0.7351 1.1283 0.3762 0.081 Uiso 1 1 calc R U
H01C H 0.5654 1.1924 0.3196 0.081 Uiso 1 1 calc R U

loop_
_atom_site_aniso_label
_atom_site_aniso_U_11
_atom_site_aniso_U_22
_atom_site_aniso_U_33
_atom_site_aniso_U_23
_atom_site_aniso_U_13
_atom_site_aniso_U_12
Br01 0.0384(2) 0.0482(2) 0.02875(18) -0.00783(13) 0.00776(13) -0.02487(15)
S002 0.0189(3) 0.0253(3) 0.0341(4) -0.0111(3) 0.0011(3) -0.0037(3)
O003 0.0224(11) 0.0366(11) 0.0354(11) 0.0054(9) -0.0026(9) -0.0087(8)
O004 0.0426(13) 0.0367(11) 0.0210(10) -0.0107(8) 0.0035(9) -0.0053(9)
O005 0.0235(10) 0.0237(9) 0.0300(10) -0.0025(8) -0.0025(8) -0.0072(7)
O006 0.0321(12) 0.0235(10) 0.0551(14) -0.0084(9) -0.0156(10) 0.0003(8)
O007 0.0393(12) 0.0265(10) 0.0215(10) -0.0043(8) -0.0027(9) -0.0021(8)
O008 0.0310(12) 0.0507(13) 0.0478(13) -0.0267(11) 0.0187(10) -0.0169(10)
C009 0.0244(14) 0.0252(14) 0.0226(13) -0.0031(11) -0.0023(11) -0.0022(11)
C00A 0.0218(14) 0.0290(14) 0.0208(13) -0.0014(11) -0.0025(11) -0.0035(11)
C00B 0.0270(15) 0.0260(14) 0.0161(12) -0.0059(10) 0.0007(11) -0.0057(11)
C00C 0.0197(14) 0.0380(16) 0.0261(14) -0.0106(12) 0.0009(12) -0.0057(12)
C00D 0.0287(15) 0.0349(15) 0.0201(13) -0.0091(11) 0.0075(12) -0.0141(12)
C00E 0.0230(14) 0.0250(13) 0.0152(12) -0.0073(10) 0.0009(11) -0.0034(11)
C00F 0.0188(13) 0.0306(14) 0.0211(14) -0.0084(11) 0.0029(11) -0.0055(11)
C00G 0.0302(16) 0.0338(15) 0.0199(13) 0.0015(11) -0.0010(12) -0.0083(12)
C00H 0.0219(14) 0.0233(13) 0.0271(14) -0.0068(11) 0.0001(11) -0.0045(11)
C00I 0.0211(13) 0.0214(13) 0.0171(12) -0.0021(10) -0.0028(11) -0.0013(10)
C00J 0.0281(15) 0.0220(13) 0.0295(15) -0.0065(11) -0.0019(12) -0.0076(11)
C00K 0.0201(14) 0.0269(14) 0.0211(13) -0.0067(11) 0.0019(11) -0.0024(11)
C00L 0.0287(15) 0.0208(13) 0.0236(13) -0.0082(11) -0.0026(12) -0.0008(11)
C00M 0.0202(13) 0.0220(13) 0.0211(13) -0.0038(10) 0.0011(11) -0.0042(10)
C00N 0.0238(14) 0.0255(14) 0.0216(13) -0.0033(11) 0.0042(11) -0.0066(11)
C00O 0.0338(16) 0.0275(15) 0.0290(15) -0.0034(12) 0.0008(13) -0.0085(12)
C00P 0.0202(14) 0.0233(13) 0.0209(14) -0.0045(10) 0.0018(11) -0.0054(10)
C00Q 0.0195(13) 0.0207(13) 0.0213(13) -0.0044(10) 0.0027(11) -0.0044(10)
C00R 0.0180(13) 0.0247(13) 0.0256(14) -0.0051(11) -0.0006(11) -0.0047(10)
C00S 0.0222(14) 0.0194(13) 0.0190(12) -0.0033(10) -0.0014(11) -0.0057(10)
C00T 0.0398(18) 0.0229(14) 0.0365(17) -0.0034(12) -0.0027(14) -0.0080(12)
C00U 0.0210(14) 0.0245(14) 0.0275(14) -0.0085(11) 0.0016(12) -0.0031(11)
C00V 0.0392(18) 0.0188(14) 0.0468(19) -0.0025(13) -0.0022(15) -0.0046(12)
C00W 0.0281(15) 0.0282(14) 0.0253(14) 0.0008(11) -0.0007(12) -0.0078(12)
C00X 0.0419(19) 0.0242(15) 0.052(2) -0.0180(14) 0.0023(16) -0.0032(13)
C00Y 0.0282(16) 0.0329(16) 0.0373(17) -0.0141(13) -0.0036(13) -0.0020(12)
C00Z 0.0308(16) 0.0435(17) 0.0227(14) -0.0068(12) 0.0006(12) -0.0095(13)
C010 0.0318(16) 0.0284(15) 0.0261(14) -0.0031(11) 0.0031(12) -0.0081(12)
C011 0.0346(17) 0.0345(16) 0.0340(16) -0.0160(13) 0.0030(13) -0.0058(13)
C012 0.058(2) 0.052(2) 0.055(2) -0.0331(18) -0.0009(19) -0.0081(18)

loop_
_atom_type_symbol
_atom_type_description
_atom_type_scat_dispersion_real
_atom_type_scat_dispersion_imag
_atom_type_scat_source
C C 0.0033 0.0016 'International Tables Vol C Tables 4.2.6.8 and 6.1.1.4'
H H 0.0000 0.0000 'International Tables Vol C Tables 4.2.6.8 and 6.1.1.4'
Br Br -0.2901 2.4595 'International Tables Vol C Tables 4.2.6.8 and 6.1.1.4'
O O 0.0106 0.0060 'International Tables Vol C Tables 4.2.6.8 and 6.1.1.4'
S S 0.1246 0.1234 'International Tables Vol C Tables 4.2.6.8 and 6.1.1.4'

loop_
_geom_angle_atom_site_label_1
_geom_angle_atom_site_label_2
_geom_angle_atom_site_label_3
_geom_angle
O008 S002 O006 119.97(14)
O008 S002 O005 106.02(12)
O006 S002 O005 108.58(11)
O008 S002 C00R 109.56(13)
O006 S002 C00R 110.35(13)
O005 S002 C00R 100.48(11)
C00S O005 S002 119.96(15)
C00C C009 C00E 121.6(2)
C00C C009 H009 119.2
C00E C009 H009 119.2
C00G C00A C00E 120.7(2)
C00G C00A H00A 119.7
C00E C00A H00A 119.7
O003 C00B C00E 122.6(2)
O003 C00B C00M 117.7(2)
C00E C00B C00M 119.6(2)
C009 C00C C00D 118.4(3)
C009 C00C H00C 120.8
C00D C00C H00C 120.8
C00C C00D C00G 121.7(3)
C00C C00D Br01 118.6(2)
C00G C00D Br01 119.8(2)
C009 C00E C00A 118.5(3)
C009 C00E C00B 122.2(2)
C00A C00E C00B 119.2(2)
O004 C00F C00U 122.6(2)
O004 C00F C00M 119.2(2)
C00U C00F C00M 118.2(2)
C00A C00G C00D 119.0(2)
C00A C00G H00G 120.5
C00D C00G H00G 120.5
C00O C00H C00U 119.8(2)
C00O C00H C00P 119.6(2)
C00U C00H C00P 120.6(2)
C00S C00I C00N 117.5(2)
C00S C00I C00Q 120.8(2)
C00N C00I C00Q 121.8(2)
C00L C00J C00N 120.7(3)
C00L C00J H00J 119.7
C00N C00J H00J 119.7
C00S C00K C00L 118.9(3)
C00S C00K H00K 120.6
C00L C00K H00K 120.6
C00J C00L C00K 119.7(2)
C00J C00L H00L 120.1
C00K C00L H00L 120.1
C00Q C00M C00F 122.4(2)
C00Q C00M C00B 122.8(2)
C00F C00M C00B 114.2(2)
C00J C00N C00I 120.3(3)
C00J C00N H00N 119.8
C00I C00N H00N 119.8
C00H C00O C00V 120.1(3)
C00H C00O H00O 119.9
C00V C00O H00O 119.9
O007 C00P C00H 121.6(2)
O007 C00P C00Q 120.0(2)
C00H C00P C00Q 118.3(2)
C00M C00Q C00I 123.1(2)
C00M C00Q C00P 119.9(2)
C00I C00Q C00P 117.1(2)
C00W C00R C010 121.5(2)
C00W C00R S002 119.3(2)
C010 C00R S002 119.2(2)
C00K C00S C00I 122.9(2)
C00K C00S O005 119.3(2)
C00I C00S O005 117.8(2)
C00Y C00T C010 121.7(3)
C00Y C00T H00T 119.2
C010 C00T H00T 119.2
C011 C00U C00H 119.7(3)
C011 C00U C00F 119.9(3)
C00H C00U C00F 120.3(2)
C00O C00V C00X 120.4(3)
C00O C00V H00V 119.8
C00X C00V H00V 119.8
C00R C00W C00Z 118.8(3)
C00R C00W H00W 120.6
C00Z C00W H00W 120.6
C011 C00X C00V 120.1(3)
C011 C00X H00X 120.0
C00V C00X H00X 120.0
C00T C00Y C00Z 118.6(3)
C00T C00Y C012 121.2(3)
C00Z C00Y C012 120.2(3)
C00W C00Z C00Y 121.2(3)
C00W C00Z H00Z 119.4
C00Y C00Z H00Z 119.4
C00R C010 C00T 118.2(3)
C00R C010 H010 120.9
C00T C010 H010 120.9
C00X C011 C00U 119.9(3)
C00X C011 H011 120.0
C00U C011 H011 120.0
C00Y C012 H01A 109.5
C00Y C012 H01B 109.5
H01A C012 H01B 109.5
C00Y C012 H01C 109.5
H01A C012 H01C 109.5
H01B C012 H01C 109.5

loop_
_geom_bond_atom_site_label_1
_geom_bond_atom_site_label_2
_geom_bond_distance
Br01 C00D 1.904(3)
S002 O008 1.420(2)
S002 O006 1.430(2)
S002 O005 1.6076(19)
S002 C00R 1.754(3)
O003 C00B 1.217(3)
O004 C00F 1.222(3)
O005 C00S 1.418(3)
O007 C00P 1.218(3)
C009 C00C 1.378(4)
C009 C00E 1.390(4)
C009 H009 0.9300
C00A C00G 1.373(4)
C00A C00E 1.404(4)
C00A H00A 0.9300
C00B C00E 1.475(4)
C00B C00M 1.525(3)
C00C C00D 1.383(4)
C00C H00C 0.9300
C00D C00G 1.393(4)
C00F C00U 1.478(4)
C00F C00M 1.492(3)
C00G H00G 0.9300
C00H C00O 1.387(4)
C00H C00U 1.403(4)
C00H C00P 1.488(4)
C00I C00S 1.384(4)
C00I C00N 1.398(4)
C00I C00Q 1.493(3)
C00J C00L 1.384(4)
C00J C00N 1.389(4)
C00J H00J 0.9300
C00K C00S 1.382(4)
C00K C00L 1.385(4)
C00K H00K 0.9300
C00L H00L 0.9300
C00M C00Q 1.355(4)
C00N H00N 0.9300
C00O C00V 1.387(4)
C00O H00O 0.9300
C00P C00Q 1.506(3)
C00R C00W 1.379(4)
C00R C010 1.388(4)
C00T C00Y 1.377(4)
C00T C010 1.388(4)
C00T H00T 0.9300
C00U C011 1.399(4)
C00V C00X 1.388(5)
C00V H00V 0.9300
C00W C00Z 1.385(4)
C00W H00W 0.9300
C00X C011 1.385(4)
C00X H00X 0.9300
C00Y C00Z 1.387(4)
C00Y C012 1.517(4)
C00Z H00Z 0.9300
C010 H010 0.9300
C011 H011 0.9300
C012 H01A 0.9600
C012 H01B 0.9600
C012 H01C 0.9600

loop_
_geom_torsion_atom_site_label_1
_geom_torsion_atom_site_label_2
_geom_torsion_atom_site_label_3
_geom_torsion_atom_site_label_4
_geom_torsion
O008 S002 O005 C00S 120.0(2)
O006 S002 O005 C00S -10.1(2)
C00R S002 O005 C00S -125.9(2)
C00E C009 C00C C00D 0.7(4)
C009 C00C C00D C00G 0.8(4)
C009 C00C C00D Br01 -178.5(2)
C00C C009 C00E C00A -2.0(4)
C00C C009 C00E C00B 176.5(2)
C00G C00A C00E C009 1.9(4)
C00G C00A C00E C00B -176.7(2)
O003 C00B C00E C009 -173.6(2)
C00M C00B C00E C009 6.7(4)
O003 C00B C00E C00A 4.9(4)
C00M C00B C00E C00A -174.8(2)
C00E C00A C00G C00D -0.4(4)
C00C C00D C00G C00A -1.0(4)
Br01 C00D C00G C00A 178.3(2)
C00N C00J C00L C00K 0.9(4)
C00S C00K C00L C00J -0.8(4)
O004 C00F C00M C00Q -175.8(3)
C00U C00F C00M C00Q 1.0(4)
O004 C00F C00M C00B -4.4(4)
C00U C00F C00M C00B 172.4(2)
O003 C00B C00M C00Q 75.9(3)
C00E C00B C00M C00Q -104.4(3)
O003 C00B C00M C00F -95.5(3)
C00E C00B C00M C00F 84.2(3)
C00L C00J C00N C00I -0.3(4)
C00S C00I C00N C00J -0.3(4)
C00Q C00I C00N C00J 178.9(2)
C00U C00H C00O C00V -1.2(4)
C00P C00H C00O C00V 177.5(3)
C00O C00H C00P O007 -6.3(4)
C00U C00H C00P O007 172.3(3)
C00O C00H C00P C00Q 176.3(3)
C00U C00H C00P C00Q -5.1(4)
C00F C00M C00Q C00I 175.9(2)
C00B C00M C00Q C00I 5.2(4)
C00F C00M C00Q C00P -4.1(4)
C00B C00M C00Q C00P -174.8(2)
C00S C00I C00Q C00M -120.8(3)
C00N C00I C00Q C00M 60.1(4)
C00S C00I C00Q C00P 59.2(3)
C00N C00I C00Q C00P -119.9(3)
O007 C00P C00Q C00M -171.3(3)
C00H C00P C00Q C00M 6.1(4)
O007 C00P C00Q C00I 8.7(4)
C00H C00P C00Q C00I -173.9(2)
O008 S002 C00R C00W -162.8(2)
O006 S002 C00R C00W -28.6(3)
O005 S002 C00R C00W 85.9(2)
O008 S002 C00R C010 18.7(3)
O006 S002 C00R C010 152.9(2)
O005 S002 C00R C010 -92.6(2)
C00L C00K C00S C00I 0.2(4)
C00L C00K C00S O005 -177.4(2)
C00N C00I C00S C00K 0.3(4)
C00Q C00I C00S C00K -178.8(2)
C00N C00I C00S O005 178.0(2)
C00Q C00I C00S O005 -1.1(3)
S002 O005 C00S C00K -69.8(3)
S002 O005 C00S C00I 112.4(2)
C00O C00H C00U C011 0.9(4)
C00P C00H C00U C011 -177.8(3)
C00O C00H C00U C00F -179.3(3)
C00P C00H C00U C00F 2.1(4)
O004 C00F C00U C011 -3.4(4)
C00M C00F C00U C011 179.9(3)
O004 C00F C00U C00H 176.8(3)
C00M C00F C00U C00H 0.1(4)
C00H C00O C00V C00X 0.7(5)
C010 C00R C00W C00Z 0.3(4)
S002 C00R C00W C00Z -178.2(2)
C00O C00V C00X C011 0.0(5)
C010 C00T C00Y C00Z 1.0(4)
C010 C00T C00Y C012 -178.6(3)
C00R C00W C00Z C00Y -0.7(4)
C00T C00Y C00Z C00W 0.0(4)
C012 C00Y C00Z C00W 179.7(3)
C00W C00R C010 C00T 0.6(4)
S002 C00R C010 C00T 179.1(2)
C00Y C00T C010 C00R -1.3(4)
C00V C00X C011 C00U -0.3(5)
C00H C00U C011 C00X -0.1(4)
C00F C00U C011 C00X -180.0(3)
